data_4127498
loop_
_publ_author_name
'Yin, Jianhao'
'Li, Jiapeng'
'Wang, Gao-Xiang'
'Yin, Zhu-Bao'
'Zhang, Wen-Xiong'
'Xi, Zhenfeng'

_publ_section_title
;
 Dinitrogen Functionalization Affording Chromium Hydrazido Complex.
;
_journal_issue 10
_journal_name_full 'Journal of the American Chemical Society'
_journal_page_first 4241
_journal_page_last 4247
_journal_paper_doi 10.1021/jacs.9b00822
_journal_volume 141
_journal_year 2019
_chemical_formula_moiety 'C49 H82 Cr N6 O6 P Rb'
_chemical_formula_sum 'C49 H82 Cr N6 O6 P Rb'
_chemical_formula_weight 1019.64
_space_group_crystal_system triclinic
_space_group_IT_number 2
_space_group_name_Hall '-P 1'
_space_group_name_H-M_alt 'P -1'
_symmetry_space_group_name_Hall '-P 1'
_symmetry_space_group_name_H-M 'P -1'
_atom_sites_solution_hydrogens geom
_audit_creation_date 2018-11-19
_audit_creation_method
;
Olex2 1.2
(compiled 2018.05.29 svn.r3508 for OlexSys, GUI svn.r5506)
;
_cell_angle_alpha 115.0980(10)
_cell_angle_beta 97.0380(10)
_cell_angle_gamma 94.8060(10)
_cell_formula_units_Z 2
_cell_length_a 13.1750(2)
_cell_length_b 14.4943(2)
_cell_length_c 15.6898(2)
_cell_measurement_reflns_used 23124
_cell_measurement_temperature 179.99(10)
_cell_measurement_theta_max 29.8750
_cell_measurement_theta_min 3.7270
_cell_volume 2661.94(7)
_computing_cell_refinement 'CrysAlisPro 1.171.39.28b (Rigaku OD, 2015)'
_computing_data_collection 'CrysAlisPro 1.171.39.28b (Rigaku OD, 2015)'
_computing_data_reduction 'CrysAlisPro 1.171.39.28b (Rigaku OD, 2015)'
_computing_molecular_graphics 'Olex2 (Dolomanov et al., 2009)'
_computing_publication_material 'Olex2 (Dolomanov et al., 2009)'
_computing_structure_refinement 'ShelXL (Sheldrick, 2015)'
_computing_structure_solution 'SHELXT 2014/5 (Sheldrick, 2014)'
_diffrn_ambient_environment N~2~
_diffrn_ambient_temperature 179.99(10)
_diffrn_detector 'CCD plate'
_diffrn_measured_fraction_theta_full 0.994
_diffrn_measured_fraction_theta_max 0.993
_diffrn_measurement_details
;
List of Runs (angles in degrees, time in seconds):

  # Type    Start    End  Width  t~exp~   \w     \q     \k     \f   Frames
--------------------------------------------------------------------------
  1  \w     -1.00  29.00   0.50    3.00    --   -9.50 -77.00 150.00   60
  2  \w    -24.00  25.00   0.50    3.00    --   -9.50 -82.00  90.00   98
  3  \w    -98.00  12.00   0.50    3.00    --   -9.50 -57.00  90.00  220
  4  \w    -42.00  39.00   0.50    3.00    --    9.60 -57.00 -30.00  162
  5  \w    -76.00   5.00   0.50    3.00    --    9.60 -57.00  30.00  162
  6  \w    -80.00 -53.00   0.50    3.00    --    9.60 -57.00 -30.00   54
  7  \w    -19.00  52.00   0.50    3.00    --    9.60 -82.00  60.00  142
  8  \w    -16.00  35.00   0.50    3.00    --    9.60 -82.00 -60.00  102
  9  \w      3.00  28.00   0.50    3.00    --    9.60  57.00  30.00   50
 10  \w     69.00  94.00   0.50    3.00    --    9.60  57.00  30.00   50
 11  \w    -10.00  29.00   0.50    3.00    --    9.60 -82.00-120.00   78
 12  \w     50.00  75.00   0.50    3.00    --    9.60  57.00  60.00   50
;
_diffrn_measurement_device 'four-circle diffractometer'
_diffrn_measurement_device_type 'XtaLAB AFC12 (RINC): Kappa single'
_diffrn_measurement_method '\w scans'
_diffrn_orient_matrix_type 'CrysAlisPro convention (1999,Acta A55,543-557)'
_diffrn_orient_matrix_UB_11 0.0094205000
_diffrn_orient_matrix_UB_12 0.0138758000
_diffrn_orient_matrix_UB_13 0.0497064000
_diffrn_orient_matrix_UB_21 -0.0195492000
_diffrn_orient_matrix_UB_22 0.0468262000
_diffrn_orient_matrix_UB_23 0.0092021000
_diffrn_orient_matrix_UB_31 -0.0504022000
_diffrn_orient_matrix_UB_32 -0.0245584000
_diffrn_orient_matrix_UB_33 -0.0039488000
_diffrn_radiation_monochromator graphite
_diffrn_radiation_probe x-ray
_diffrn_radiation_type MoK\a
_diffrn_radiation_wavelength 0.71073
_diffrn_reflns_av_R_equivalents 0.0305
_diffrn_reflns_av_unetI/netI 0.0303
_diffrn_reflns_Laue_measured_fraction_full 0.994
_diffrn_reflns_Laue_measured_fraction_max 0.993
_diffrn_reflns_limit_h_max 17
_diffrn_reflns_limit_h_min -17
_diffrn_reflns_limit_k_max 16
_diffrn_reflns_limit_k_min -18
_diffrn_reflns_limit_l_max 20
_diffrn_reflns_limit_l_min -19
_diffrn_reflns_number 44659
_diffrn_reflns_point_group_measured_fraction_full 0.994
_diffrn_reflns_point_group_measured_fraction_max 0.993
_diffrn_reflns_theta_full 26.000
_diffrn_reflns_theta_max 27.480
_diffrn_reflns_theta_min 3.522
_diffrn_source 'fine-focus sealed X-ray tube'
_diffrn_source_type 'Enhance (Mo) X-ray Source'
_exptl_absorpt_coefficient_mu 1.203
_exptl_absorpt_correction_T_max 1.00000
_exptl_absorpt_correction_T_min 0.42019
_exptl_absorpt_correction_type multi-scan
_exptl_absorpt_process_details
;
CrysAlisPro 1.171.39.28b (Rigaku Oxford Diffraction, 2015)
Empirical absorption correction using spherical harmonics,
 implemented in SCALE3 ABSPACK scaling algorithm.
;
_exptl_crystal_colour 'clear reddish red'
_exptl_crystal_colour_lustre clear
_exptl_crystal_colour_modifier reddish
_exptl_crystal_colour_primary red
_exptl_crystal_density_diffrn 1.272
_exptl_crystal_description block
_exptl_crystal_F_000 1084
_exptl_crystal_size_max 0.1
_exptl_crystal_size_mid 0.05
_exptl_crystal_size_min 0.02
_refine_diff_density_max 0.378
_refine_diff_density_min -0.361
_refine_diff_density_rms 0.046
_refine_ls_extinction_method none
_refine_ls_goodness_of_fit_ref 1.048
_refine_ls_hydrogen_treatment constr
_refine_ls_matrix_type full
_refine_ls_number_parameters 581
_refine_ls_number_reflns 12133
_refine_ls_number_restraints 0
_refine_ls_restrained_S_all 1.048
_refine_ls_R_factor_all 0.0329
_refine_ls_R_factor_gt 0.0270
_refine_ls_shift/su_max 0.002
_refine_ls_shift/su_mean 0.000
_refine_ls_structure_factor_coef Fsqd
_refine_ls_weighting_details 'w=1/[\s^2^(Fo^2^)+(0.0368P)^2^+0.5278P] where P=(Fo^2^+2Fc^2^)/3'
_refine_ls_weighting_scheme calc
_refine_ls_wR_factor_gt 0.0693
_refine_ls_wR_factor_ref 0.0711
_reflns_Friedel_coverage 0.000
_reflns_number_gt 10716
_reflns_number_total 12133
_reflns_threshold_expression 'I > 2\s(I)'
_cod_data_source_file ja9b00822_si_002.cif
_cod_data_source_block 4b
_cod_original_cell_volume 2661.93(7)
_cod_database_code 4127498
_shelx_shelxl_version_number 2017/1
_chemical_oxdiff_formula 'C H P Cr N Rb O'
_chemical_oxdiff_usercomment 'XLH181114-8, guaYb'
_shelx_space_group_comment
;
The symmetry employed for this shelxl refinement is uniquely defined
by the following loop, which should always be used as a source of
symmetry information in preference to the above space-group names.
They are only intended as comments.
;
_shelx_estimated_absorpt_t_max 0.976
_shelx_estimated_absorpt_t_min 0.889
_reflns_odcompleteness_completeness 99.45
_reflns_odcompleteness_iscentric 1
_reflns_odcompleteness_theta 27.42
_olex2_refinement_description
;
1. Fixed Uiso
 At 1.2 times of:
  All C(H) groups, All C(H,H) groups
 At 1.5 times of:
  All C(H,H,H) groups
2.a Ternary CH refined with riding coordinates:
 C20(H20), C26(H26)
2.b Secondary CH2 refined with riding coordinates:
 C6(H6A,H6B), C8(H8A,H8B), C10(H10A,H10B), C12(H12A,H12B), C21(H21A,H21B),
 C22(H22A,H22B), C23(H23A,H23B), C24(H24A,H24B), C25(H25A,H25B), C27(H27A,H27B),
  C28(H28A,H28B), C29(H29A,H29B), C30(H30A,H30B), C31(H31A,H31B), C32(H32A,
 H32B), C33(H33A,H33B), C34(H34A,H34B), C35(H35A,H35B), C36(H36A,H36B),
 C37(H37A,H37B), C38(H38A,H38B), C39(H39A,H39B), C40(H40A,H40B), C41(H41A,H41B),
  C42(H42A,H42B), C43(H43A,H43B), C44(H44A,H44B), C45(H45A,H45B), C46(H46A,
 H46B), C47(H47A,H47B), C48(H48A,H48B), C49(H49A,H49B)
2.c Aromatic/amide H refined with riding coordinates:
 C15(H15), C16(H16), C17(H17), C18(H18)
2.d Idealised Me refined as rotating group:
 C7(H7A,H7B,H7C), C9(H9A,H9B,H9C), C11(H11A,H11B,H11C), C13(H13A,H13B,H13C)
;
_olex2_submission_special_instructions 'No special instructions were received'
_oxdiff_exptl_absorpt_empirical_details
;
Empirical correction (ABSPACK) includes:
- Absorption correction using spherical harmonics
- Frame scaling
;
_oxdiff_exptl_absorpt_empirical_full_max 2.044
_oxdiff_exptl_absorpt_empirical_full_min 0.437

loop_
_space_group_symop_operation_xyz
'x, y, z'
'-x, -y, -z'

loop_
_atom_site_label
_atom_site_type_symbol
_atom_site_fract_x
_atom_site_fract_y
_atom_site_fract_z
_atom_site_U_iso_or_equiv
_atom_site_adp_type
_atom_site_occupancy
_atom_site_site_symmetry_order
_atom_site_calc_flag
_atom_site_refinement_flags_posn
Rb1 Rb 0.27130(2) 0.92120(2) 0.12101(2) 0.02394(4) Uani 1 1 d .
Cr1 Cr 0.23676(2) 0.69156(2) 0.34307(2) 0.01601(5) Uani 1 1 d .
P1 P 0.29822(3) 0.54310(3) 0.26198(2) 0.01913(7) Uani 1 1 d .
O1 O 0.17782(8) 1.00199(9) 0.28193(7) 0.0350(2) Uani 1 1 d .
O2 O 0.04491(7) 0.91741(8) 0.09773(7) 0.0275(2) Uani 1 1 d .
O3 O 0.39262(8) 1.12783(8) 0.17935(7) 0.0328(2) Uani 1 1 d .
O4 O 0.29574(9) 1.01011(8) -0.01842(7) 0.0334(2) Uani 1 1 d .
O5 O 0.45650(8) 0.84159(8) 0.16108(7) 0.0301(2) Uani 1 1 d .
O6 O 0.30803(8) 0.72713(8) -0.01406(7) 0.0337(2) Uani 1 1 d .
N1 N 0.43800(9) 0.82727(10) 0.44155(9) 0.0307(3) Uani 1 1 d .
N2 N 0.36262(9) 0.77382(9) 0.39877(8) 0.0213(2) Uani 1 1 d .
N3 N 0.21214(8) 0.72453(8) 0.24234(8) 0.0207(2) Uani 1 1 d .
N4 N 0.18866(10) 0.74484(10) 0.18036(9) 0.0329(3) Uani 1 1 d .
N5 N 0.40251(9) 1.03821(10) 0.31600(9) 0.0288(3) Uani 1 1 d .
N6 N 0.14329(10) 0.82163(9) -0.08120(8) 0.0288(3) Uani 1 1 d .
C1 C 0.14653(10) 0.59504(10) 0.38850(9) 0.0202(3) Uani 1 1 d .
C2 C 0.20625(10) 0.67902(10) 0.47201(9) 0.0216(3) Uani 1 1 d .
C3 C 0.17459(10) 0.77248(10) 0.47372(9) 0.0216(3) Uani 1 1 d .
C4 C 0.09525(10) 0.74510(10) 0.39382(9) 0.0204(3) Uani 1 1 d .
C5 C 0.07653(10) 0.63503(10) 0.34069(9) 0.0202(3) Uani 1 1 d .
C6 C -0.00703(10) 0.57300(11) 0.25657(11) 0.0283(3) Uani 1 1 d .
H6A H 0.011136 0.505019 0.221876 0.034 Uiso 1 1 calc R
H6B H -0.011775 0.605775 0.213948 0.034 Uiso 1 1 calc R
C7 C -0.11178(12) 0.56192(14) 0.28519(15) 0.0479(5) Uani 1 1 d .
H7A H -0.162839 0.522196 0.228929 0.072 Uiso 1 1 calc GR
H7B H -0.130571 0.628962 0.318896 0.072 Uiso 1 1 calc GR
H7C H -0.108127 0.527610 0.325821 0.072 Uiso 1 1 calc GR
C8 C 0.03704(11) 0.81824(11) 0.36920(11) 0.0289(3) Uani 1 1 d .
H8A H 0.006497 0.784127 0.301899 0.035 Uiso 1 1 calc R
H8B H 0.085627 0.877540 0.379323 0.035 Uiso 1 1 calc R
C9 C -0.04828(13) 0.85556(14) 0.42770(14) 0.0431(4) Uani 1 1 d .
H9A H -0.083647 0.899832 0.407153 0.065 Uiso 1 1 calc GR
H9B H -0.018293 0.892964 0.494188 0.065 Uiso 1 1 calc GR
H9C H -0.096533 0.797343 0.418531 0.065 Uiso 1 1 calc GR
C10 C 0.21879(12) 0.88037(11) 0.54646(10) 0.0309(3) Uani 1 1 d .
H10A H 0.200142 0.927599 0.520220 0.037 Uiso 1 1 calc R
H10B H 0.293635 0.886297 0.556838 0.037 Uiso 1 1 calc R
C11 C 0.18369(16) 0.91402(14) 0.64255(12) 0.0451(4) Uani 1 1 d .
H11A H 0.109558 0.900480 0.632786 0.068 Uiso 1 1 calc GR
H11B H 0.206672 0.986458 0.680731 0.068 Uiso 1 1 calc GR
H11C H 0.212665 0.876385 0.674819 0.068 Uiso 1 1 calc GR
C12 C 0.27945(11) 0.66950(13) 0.54790(10) 0.0302(3) Uani 1 1 d .
H12A H 0.328267 0.732748 0.581882 0.036 Uiso 1 1 calc R
H12B H 0.318327 0.613896 0.517748 0.036 Uiso 1 1 calc R
C13 C 0.22454(14) 0.64853(15) 0.61956(12) 0.0411(4) Uani 1 1 d .
H13A H 0.182752 0.581797 0.587824 0.062 Uiso 1 1 calc GR
H13B H 0.181330 0.700185 0.645787 0.062 Uiso 1 1 calc GR
H13C H 0.275038 0.650413 0.670106 0.062 Uiso 1 1 calc GR
C14 C 0.15999(10) 0.48471(10) 0.35375(10) 0.0228(3) Uani 1 1 d .
C15 C 0.10511(12) 0.41884(12) 0.38190(11) 0.0317(3) Uani 1 1 d .
H15 H 0.057244 0.443437 0.421980 0.038 Uiso 1 1 calc R
C16 C 0.12116(13) 0.31736(12) 0.35080(12) 0.0355(3) Uani 1 1 d .
H16 H 0.084104 0.274316 0.370113 0.043 Uiso 1 1 calc R
C17 C 0.19214(12) 0.27958(11) 0.29105(11) 0.0320(3) Uani 1 1 d .
H17 H 0.203021 0.211432 0.270407 0.038 Uiso 1 1 calc R
C18 C 0.24682(11) 0.34397(11) 0.26225(11) 0.0280(3) Uani 1 1 d .
H18 H 0.294871 0.318580 0.222578 0.034 Uiso 1 1 calc R
C19 C 0.23107(10) 0.44635(10) 0.29172(10) 0.0225(3) Uani 1 1 d .
C20 C 0.43673(10) 0.52829(11) 0.28810(10) 0.0248(3) Uani 1 1 d .
H20 H 0.444295 0.455699 0.252796 0.030 Uiso 1 1 calc R
C21 C 0.46893(11) 0.56129(12) 0.39571(11) 0.0300(3) Uani 1 1 d .
H21A H 0.451929 0.629611 0.431226 0.036 Uiso 1 1 calc R
H21B H 0.429793 0.514233 0.413199 0.036 Uiso 1 1 calc R
C22 C 0.58458(13) 0.56247(16) 0.42387(13) 0.0444(4) Uani 1 1 d .
H22A H 0.601861 0.587396 0.492605 0.053 Uiso 1 1 calc R
H22B H 0.600586 0.492862 0.393946 0.053 Uiso 1 1 calc R
C23 C 0.64906(13) 0.63097(17) 0.39330(14) 0.0489(5) Uani 1 1 d .
H23A H 0.721899 0.628833 0.410014 0.059 Uiso 1 1 calc R
H23B H 0.637006 0.701610 0.426760 0.059 Uiso 1 1 calc R
C24 C 0.62075(12) 0.59486(15) 0.28543(13) 0.0418(4) Uani 1 1 d .
H24A H 0.660961 0.640592 0.267208 0.050 Uiso 1 1 calc R
H24B H 0.637926 0.526170 0.252114 0.050 Uiso 1 1 calc R
C25 C 0.50565(11) 0.59352(12) 0.25569(11) 0.0287(3) Uani 1 1 d .
H25A H 0.489497 0.566250 0.186652 0.034 Uiso 1 1 calc R
H25B H 0.490496 0.663601 0.282984 0.034 Uiso 1 1 calc R
C26 C 0.27546(10) 0.48611(10) 0.12796(9) 0.0226(3) Uani 1 1 d .
H26 H 0.308395 0.539660 0.113437 0.027 Uiso 1 1 calc R
C27 C 0.32052(13) 0.38915(12) 0.07007(11) 0.0338(3) Uani 1 1 d .
H27A H 0.286809 0.331112 0.076832 0.041 Uiso 1 1 calc R
H27B H 0.393756 0.398849 0.094854 0.041 Uiso 1 1 calc R
C28 C 0.30548(13) 0.36566(13) -0.03590(11) 0.0383(4) Uani 1 1 d .
H28A H 0.345282 0.420561 -0.043040 0.046 Uiso 1 1 calc R
H28B H 0.331614 0.302111 -0.071230 0.046 Uiso 1 1 calc R
C29 C 0.19278(14) 0.35523(14) -0.07774(12) 0.0427(4) Uani 1 1 d .
H29A H 0.154798 0.293678 -0.080050 0.051 Uiso 1 1 calc R
H29B H 0.187522 0.347673 -0.142652 0.051 Uiso 1 1 calc R
C30 C 0.14451(14) 0.44868(16) -0.01869(12) 0.0465(4) Uani 1 1 d .
H30A H 0.070951 0.436284 -0.043314 0.056 Uiso 1 1 calc R
H30B H 0.175058 0.508303 -0.024891 0.056 Uiso 1 1 calc R
C31 C 0.16076(12) 0.47146(13) 0.08701(10) 0.0327(3) Uani 1 1 d .
H31A H 0.132341 0.533373 0.122759 0.039 Uiso 1 1 calc R
H31B H 0.124025 0.414904 0.093987 0.039 Uiso 1 1 calc R
C32 C 0.49303(11) 0.98476(13) 0.31872(12) 0.0354(3) Uani 1 1 d .
H32A H 0.519220 1.000651 0.384706 0.042 Uiso 1 1 calc R
H32B H 0.547117 1.011730 0.294996 0.042 Uiso 1 1 calc R
C33 C 0.47079(12) 0.86965(13) 0.26143(11) 0.0346(3) Uani 1 1 d .
H33A H 0.527854 0.839054 0.278501 0.042 Uiso 1 1 calc R
H33B H 0.408892 0.843015 0.276429 0.042 Uiso 1 1 calc R
C34 C 0.43622(12) 0.73243(12) 0.10842(12) 0.0329(3) Uani 1 1 d .
H34A H 0.379982 0.705114 0.129705 0.040 Uiso 1 1 calc R
H34B H 0.497103 0.703243 0.119889 0.040 Uiso 1 1 calc R
C35 C 0.40786(12) 0.70240(13) 0.00369(12) 0.0354(3) Uani 1 1 d .
H35A H 0.457930 0.739265 -0.015685 0.042 Uiso 1 1 calc R
H35B H 0.407874 0.629085 -0.032761 0.042 Uiso 1 1 calc R
C36 C 0.27137(13) 0.69856(12) -0.11174(11) 0.0358(3) Uani 1 1 d .
H36A H 0.278083 0.627112 -0.149869 0.043 Uiso 1 1 calc R
H36B H 0.311922 0.740993 -0.133158 0.043 Uiso 1 1 calc R
C37 C 0.15920(12) 0.71290(12) -0.12400(11) 0.0346(3) Uani 1 1 d .
H37A H 0.130651 0.681795 -0.191715 0.042 Uiso 1 1 calc R
H37B H 0.121326 0.676753 -0.095156 0.042 Uiso 1 1 calc R
C38 C 0.43613(13) 1.14679(12) 0.33925(11) 0.0359(3) Uani 1 1 d .
H38A H 0.490823 1.175793 0.394847 0.043 Uiso 1 1 calc R
H38B H 0.378536 1.184578 0.355880 0.043 Uiso 1 1 calc R
C39 C 0.47486(13) 1.16152(14) 0.25857(12) 0.0394(4) Uani 1 1 d .
H39A H 0.500868 1.233724 0.279559 0.047 Uiso 1 1 calc R
H39B H 0.531070 1.122276 0.239773 0.047 Uiso 1 1 calc R
C40 C 0.42338(15) 1.14301(14) 0.10237(12) 0.0426(4) Uani 1 1 d .
H40A H 0.474220 1.098951 0.076326 0.051 Uiso 1 1 calc R
H40B H 0.454792 1.214060 0.124844 0.051 Uiso 1 1 calc R
C41 C 0.33126(16) 1.11815(13) 0.02662(12) 0.0434(4) Uani 1 1 d .
H41A H 0.276521 1.154791 0.054807 0.052 Uiso 1 1 calc R
H41B H 0.349471 1.140280 -0.020576 0.052 Uiso 1 1 calc R
C42 C 0.20263(13) 0.98637(12) -0.08507(11) 0.0364(4) Uani 1 1 d .
H42A H 0.212183 1.016535 -0.128681 0.044 Uiso 1 1 calc R
H42B H 0.147423 1.015214 -0.051377 0.044 Uiso 1 1 calc R
C43 C 0.17385(13) 0.87150(12) -0.14030(11) 0.0355(3) Uani 1 1 d .
H43A H 0.117081 0.856170 -0.192176 0.043 Uiso 1 1 calc R
H43B H 0.232343 0.842792 -0.168231 0.043 Uiso 1 1 calc R
C44 C 0.33823(12) 1.03006(13) 0.38401(11) 0.0316(3) Uani 1 1 d .
H44A H 0.375619 1.071664 0.448514 0.038 Uiso 1 1 calc R
H44B H 0.328185 0.959001 0.374341 0.038 Uiso 1 1 calc R
C45 C 0.23344(11) 1.06371(12) 0.37543(10) 0.0303(3) Uani 1 1 d .
H45A H 0.195703 1.056074 0.421967 0.036 Uiso 1 1 calc R
H45B H 0.241857 1.135665 0.387850 0.036 Uiso 1 1 calc R
C46 C 0.07104(11) 1.00936(12) 0.26907(10) 0.0293(3) Uani 1 1 d .
H46A H 0.061062 1.070902 0.260966 0.035 Uiso 1 1 calc R
H46B H 0.042957 1.013755 0.324776 0.035 Uiso 1 1 calc R
C47 C 0.01651(11) 0.91534(12) 0.18189(10) 0.0279(3) Uani 1 1 d .
H47A H 0.034833 0.853890 0.186319 0.033 Uiso 1 1 calc R
H47B H -0.057739 0.913081 0.178408 0.033 Uiso 1 1 calc R
C48 C 0.00569(12) 0.82237(12) 0.01562(11) 0.0317(3) Uani 1 1 d .
H48A H -0.068901 0.808401 0.008825 0.038 Uiso 1 1 calc R
H48B H 0.034886 0.766530 0.023295 0.038 Uiso 1 1 calc R
C49 C 0.03351(12) 0.82840(13) -0.07247(11) 0.0340(3) Uani 1 1 d .
H49A H -0.009329 0.772870 -0.128478 0.041 Uiso 1 1 calc R
H49B H 0.017696 0.892940 -0.071574 0.041 Uiso 1 1 calc R

loop_
_atom_site_aniso_label
_atom_site_aniso_U_11
_atom_site_aniso_U_22
_atom_site_aniso_U_33
_atom_site_aniso_U_23
_atom_site_aniso_U_13
_atom_site_aniso_U_12
Rb1 0.02496(7) 0.02447(7) 0.02194(7) 0.00999(5) 0.00310(5) 0.00406(5)
Cr1 0.01621(10) 0.01696(10) 0.01683(10) 0.00871(8) 0.00450(8) 0.00335(8)
P1 0.02003(16) 0.01895(16) 0.02232(17) 0.01121(13) 0.00739(13) 0.00600(13)
O1 0.0251(5) 0.0469(7) 0.0216(5) 0.0045(5) 0.0021(4) 0.0075(5)
O2 0.0288(5) 0.0291(5) 0.0239(5) 0.0116(4) 0.0033(4) 0.0018(4)
O3 0.0372(6) 0.0332(6) 0.0279(5) 0.0173(5) -0.0008(4) -0.0071(5)
O4 0.0457(6) 0.0261(5) 0.0281(5) 0.0140(4) -0.0004(5) 0.0018(5)
O5 0.0302(5) 0.0351(6) 0.0331(6) 0.0219(5) 0.0080(4) 0.0059(4)
O6 0.0374(6) 0.0357(6) 0.0296(5) 0.0126(5) 0.0112(5) 0.0148(5)
N1 0.0266(6) 0.0360(7) 0.0268(6) 0.0139(6) 0.0000(5) -0.0028(5)
N2 0.0245(6) 0.0235(6) 0.0192(5) 0.0120(5) 0.0055(4) 0.0040(5)
N3 0.0194(5) 0.0217(6) 0.0235(6) 0.0109(5) 0.0068(4) 0.0053(4)
N4 0.0379(7) 0.0410(7) 0.0306(7) 0.0234(6) 0.0104(6) 0.0136(6)
N5 0.0275(6) 0.0319(7) 0.0272(6) 0.0157(5) -0.0005(5) -0.0015(5)
N6 0.0335(6) 0.0271(6) 0.0224(6) 0.0080(5) 0.0046(5) 0.0041(5)
C1 0.0211(6) 0.0213(6) 0.0233(6) 0.0126(5) 0.0101(5) 0.0046(5)
C2 0.0220(6) 0.0260(7) 0.0211(6) 0.0128(5) 0.0083(5) 0.0054(5)
C3 0.0240(6) 0.0225(7) 0.0207(6) 0.0098(5) 0.0099(5) 0.0048(5)
C4 0.0192(6) 0.0232(7) 0.0241(6) 0.0132(5) 0.0096(5) 0.0064(5)
C5 0.0179(6) 0.0231(6) 0.0227(6) 0.0116(5) 0.0078(5) 0.0048(5)
C6 0.0200(7) 0.0296(8) 0.0324(8) 0.0116(6) 0.0029(6) 0.0027(6)
C7 0.0227(8) 0.0356(9) 0.0679(12) 0.0061(9) 0.0124(8) -0.0016(7)
C8 0.0311(7) 0.0285(7) 0.0348(8) 0.0186(6) 0.0098(6) 0.0121(6)
C9 0.0381(9) 0.0392(9) 0.0594(11) 0.0227(9) 0.0193(8) 0.0228(7)
C10 0.0389(8) 0.0248(7) 0.0251(7) 0.0063(6) 0.0100(6) 0.0035(6)
C11 0.0619(11) 0.0389(9) 0.0274(8) 0.0050(7) 0.0163(8) 0.0107(8)
C12 0.0304(7) 0.0422(9) 0.0238(7) 0.0190(7) 0.0053(6) 0.0100(6)
C13 0.0537(10) 0.0556(11) 0.0290(8) 0.0281(8) 0.0160(7) 0.0213(8)
C14 0.0245(7) 0.0211(7) 0.0261(7) 0.0129(6) 0.0060(5) 0.0042(5)
C15 0.0354(8) 0.0285(8) 0.0391(8) 0.0194(7) 0.0164(7) 0.0057(6)
C16 0.0431(9) 0.0267(8) 0.0452(9) 0.0229(7) 0.0129(7) 0.0013(7)
C17 0.0406(8) 0.0203(7) 0.0383(8) 0.0158(6) 0.0059(7) 0.0061(6)
C18 0.0331(8) 0.0241(7) 0.0308(7) 0.0139(6) 0.0096(6) 0.0094(6)
C19 0.0240(6) 0.0215(7) 0.0254(7) 0.0129(6) 0.0056(5) 0.0043(5)
C20 0.0232(7) 0.0263(7) 0.0316(7) 0.0168(6) 0.0091(6) 0.0108(5)
C21 0.0267(7) 0.0406(9) 0.0340(8) 0.0248(7) 0.0086(6) 0.0124(6)
C22 0.0330(8) 0.0683(12) 0.0461(10) 0.0362(9) 0.0068(7) 0.0215(8)
C23 0.0223(8) 0.0817(14) 0.0470(10) 0.0325(10) 0.0043(7) 0.0087(8)
C24 0.0228(7) 0.0642(12) 0.0461(10) 0.0289(9) 0.0128(7) 0.0110(7)
C25 0.0230(7) 0.0386(8) 0.0319(8) 0.0204(7) 0.0101(6) 0.0091(6)
C26 0.0257(7) 0.0212(7) 0.0227(7) 0.0096(5) 0.0088(5) 0.0055(5)
C27 0.0411(9) 0.0298(8) 0.0311(8) 0.0103(6) 0.0132(7) 0.0148(7)
C28 0.0464(9) 0.0354(9) 0.0314(8) 0.0091(7) 0.0188(7) 0.0115(7)
C29 0.0492(10) 0.0446(10) 0.0249(8) 0.0058(7) 0.0108(7) 0.0050(8)
C30 0.0440(10) 0.0625(12) 0.0259(8) 0.0114(8) 0.0038(7) 0.0181(9)
C31 0.0291(7) 0.0366(8) 0.0244(7) 0.0054(6) 0.0061(6) 0.0066(6)
C32 0.0250(7) 0.0464(9) 0.0342(8) 0.0208(7) -0.0041(6) -0.0010(7)
C33 0.0316(8) 0.0474(10) 0.0346(8) 0.0272(8) 0.0034(6) 0.0095(7)
C34 0.0321(8) 0.0363(8) 0.0432(9) 0.0255(7) 0.0146(7) 0.0153(6)
C35 0.0362(8) 0.0348(8) 0.0421(9) 0.0188(7) 0.0178(7) 0.0152(7)
C36 0.0431(9) 0.0286(8) 0.0270(8) 0.0028(6) 0.0092(7) 0.0067(7)
C37 0.0403(9) 0.0253(8) 0.0286(8) 0.0037(6) 0.0045(7) 0.0013(6)
C38 0.0388(9) 0.0340(8) 0.0288(8) 0.0137(7) -0.0053(6) -0.0087(7)
C39 0.0357(8) 0.0425(9) 0.0379(9) 0.0220(8) -0.0053(7) -0.0123(7)
C40 0.0550(10) 0.0374(9) 0.0365(9) 0.0209(8) 0.0066(8) -0.0114(8)
C41 0.0693(12) 0.0284(8) 0.0337(9) 0.0193(7) 0.0002(8) -0.0043(8)
C42 0.0496(10) 0.0356(9) 0.0274(8) 0.0181(7) 0.0021(7) 0.0068(7)
C43 0.0471(9) 0.0370(9) 0.0196(7) 0.0110(6) 0.0031(6) 0.0032(7)
C44 0.0327(8) 0.0373(8) 0.0252(7) 0.0167(6) -0.0002(6) -0.0015(6)
C45 0.0359(8) 0.0296(8) 0.0219(7) 0.0092(6) 0.0035(6) 0.0014(6)
C46 0.0265(7) 0.0345(8) 0.0281(7) 0.0130(6) 0.0080(6) 0.0103(6)
C47 0.0241(7) 0.0338(8) 0.0304(7) 0.0177(6) 0.0064(6) 0.0060(6)
C48 0.0264(7) 0.0316(8) 0.0304(8) 0.0093(6) 0.0006(6) 0.0001(6)
C49 0.0314(8) 0.0388(9) 0.0247(7) 0.0097(7) -0.0036(6) 0.0044(7)

loop_
_atom_type_symbol
_atom_type_description
_atom_type_scat_dispersion_real
_atom_type_scat_dispersion_imag
_atom_type_scat_source
C C 0.0033 0.0016 'International Tables Vol C Tables 4.2.6.8 and 6.1.1.4'
H H 0.0000 0.0000 'International Tables Vol C Tables 4.2.6.8 and 6.1.1.4'
Cr Cr 0.3209 0.6236 'International Tables Vol C Tables 4.2.6.8 and 6.1.1.4'
N N 0.0061 0.0033 'International Tables Vol C Tables 4.2.6.8 and 6.1.1.4'
O O 0.0106 0.0060 'International Tables Vol C Tables 4.2.6.8 and 6.1.1.4'
P P 0.1023 0.0942 'International Tables Vol C Tables 4.2.6.8 and 6.1.1.4'
Rb Rb -0.9393 2.9676 'International Tables Vol C Tables 4.2.6.8 and 6.1.1.4'

loop_
_geom_angle_atom_site_label_1
_geom_angle_atom_site_label_2
_geom_angle_atom_site_label_3
_geom_angle
O1 Rb1 O2 60.25(3)
O1 Rb1 O3 90.12(3)
O1 Rb1 O4 126.92(3)
O1 Rb1 O5 110.79(3)
O1 Rb1 O6 139.16(3)
O1 Rb1 N4 68.47(3)
O1 Rb1 N5 60.07(3)
O1 Rb1 N6 121.36(3)
O1 Rb1 C35 138.00(3)
O1 Rb1 C44 40.13(3)
O1 Rb1 C46 19.75(3)
O2 Rb1 O3 114.29(3)
O2 Rb1 O4 93.51(3)
O2 Rb1 N4 75.89(3)
O2 Rb1 N5 119.76(3)
O2 Rb1 N6 61.14(3)
O2 Rb1 C35 126.35(3)
O2 Rb1 C44 100.23(3)
O2 Rb1 C46 40.68(3)
O3 Rb1 O4 57.68(3)
O3 Rb1 N4 148.41(3)
O3 Rb1 N5 58.77(3)
O3 Rb1 N6 115.32(3)
O3 Rb1 C35 114.88(3)
O3 Rb1 C44 75.71(3)
O3 Rb1 C46 97.23(3)
O4 Rb1 N4 153.90(3)
O4 Rb1 N6 58.41(3)
O4 Rb1 C35 95.04(3)
O4 Rb1 C44 132.92(3)
O4 Rb1 C46 116.38(3)
O5 Rb1 O2 151.90(3)
O5 Rb1 O3 91.23(3)
O5 Rb1 O4 110.80(3)
O5 Rb1 N4 76.13(3)
O5 Rb1 N5 62.64(3)
O5 Rb1 N6 119.73(3)
O5 Rb1 C35 40.68(3)
O5 Rb1 C44 73.80(3)
O5 Rb1 C46 128.69(3)
O6 Rb1 O2 107.02(3)
O6 Rb1 O3 127.85(3)
O6 Rb1 O4 90.32(3)
O6 Rb1 O5 60.70(3)
O6 Rb1 N4 70.78(3)
O6 Rb1 N5 122.91(3)
O6 Rb1 N6 60.41(3)
O6 Rb1 C35 20.43(3)
O6 Rb1 C44 126.83(3)
O6 Rb1 C46 134.87(3)
N4 Rb1 C35 73.64(3)
N4 Rb1 C44 72.99(3)
N4 Rb1 C46 70.57(3)
N5 Rb1 O4 115.83(3)
N5 Rb1 N4 89.92(3)
N5 Rb1 N6 174.06(3)
N5 Rb1 C35 103.30(4)
N5 Rb1 C44 22.62(3)
N5 Rb1 C46 79.21(3)
N6 Rb1 N4 95.94(3)
N6 Rb1 C35 79.37(4)
N6 Rb1 C44 160.67(3)
N6 Rb1 C46 101.80(3)
C35 Rb1 C44 111.37(4)
C35 Rb1 C46 144.12(4)
C46 Rb1 C44 59.88(3)
N2 Cr1 P1 96.97(4)
N2 Cr1 N3 96.91(5)
N2 Cr1 C1 130.37(5)
N2 Cr1 C2 95.34(5)
N2 Cr1 C3 90.71(5)
N2 Cr1 C4 120.60(5)
N2 Cr1 C5 154.63(5)
N3 Cr1 P1 96.21(3)
N3 Cr1 C1 132.65(5)
N3 Cr1 C2 156.06(5)
N3 Cr1 C3 120.78(5)
N3 Cr1 C4 92.25(5)
N3 Cr1 C5 97.68(5)
C1 Cr1 P1 82.22(3)
C1 Cr1 C2 38.49(5)
C1 Cr1 C3 64.28(5)
C1 Cr1 C4 63.95(5)
C1 Cr1 C5 38.34(5)
C2 Cr1 P1 102.63(4)
C2 Cr1 C4 63.81(5)
C2 Cr1 C5 64.21(5)
C3 Cr1 P1 141.03(4)
C3 Cr1 C2 38.47(5)
C3 Cr1 C4 37.80(5)
C3 Cr1 C5 63.98(5)
C4 Cr1 P1 140.13(4)
C4 Cr1 C5 38.23(5)
C5 Cr1 P1 101.94(4)
C19 P1 Cr1 105.64(4)
C19 P1 C20 101.64(6)
C19 P1 C26 105.93(6)
C20 P1 Cr1 122.30(5)
C20 P1 C26 101.05(6)
C26 P1 Cr1 118.20(4)
C45 O1 Rb1 123.53(8)
C45 O1 C46 115.14(11)
C46 O1 Rb1 118.60(8)
C47 O2 Rb1 105.38(7)
C48 O2 Rb1 103.77(8)
C48 O2 C47 111.04(11)
C39 O3 Rb1 116.05(8)
C40 O3 Rb1 113.94(9)
C40 O3 C39 112.14(12)
C41 O4 Rb1 113.30(8)
C42 O4 Rb1 111.30(8)
C42 O4 C41 110.61(12)
C33 O5 Rb1 105.26(8)
C34 O5 Rb1 107.47(8)
C34 O5 C33 109.82(11)
C35 O6 Rb1 115.21(9)
C36 O6 Rb1 117.38(8)
C36 O6 C35 113.61(11)
N1 N2 Cr1 173.52(10)
N4 N3 Cr1 174.53(11)
N3 N4 Rb1 135.32(11)
C32 N5 Rb1 107.51(9)
C38 N5 Rb1 112.79(8)
C38 N5 C32 110.64(12)
C38 N5 C44 110.76(12)
C44 N5 Rb1 105.88(8)
C44 N5 C32 109.07(12)
C37 N6 Rb1 106.27(9)
C37 N6 C49 110.03(12)
C43 N6 Rb1 112.76(9)
C43 N6 C37 110.25(12)
C43 N6 C49 109.63(12)
C49 N6 Rb1 107.81(8)
C2 C1 Cr1 71.91(7)
C2 C1 C14 125.53(12)
C5 C1 Cr1 72.06(7)
C5 C1 C2 108.88(11)
C5 C1 C14 125.48(12)
C14 C1 Cr1 119.14(8)
C1 C2 Cr1 69.60(7)
C1 C2 C3 107.10(11)
C1 C2 C12 125.74(12)
C3 C2 Cr1 70.73(7)
C3 C2 C12 126.88(13)
C12 C2 Cr1 129.50(9)
C2 C3 Cr1 70.81(7)
C2 C3 C10 126.17(13)
C4 C3 Cr1 71.21(7)
C4 C3 C2 108.07(11)
C4 C3 C10 125.76(12)
C10 C3 Cr1 122.96(9)
C3 C4 Cr1 70.99(7)
C3 C4 C5 108.79(11)
C3 C4 C8 126.27(12)
C5 C4 Cr1 70.89(7)
C5 C4 C8 124.91(12)
C8 C4 Cr1 125.49(9)
C1 C5 Cr1 69.60(7)
C1 C5 C4 107.13(11)
C1 C5 C6 126.07(12)
C4 C5 Cr1 70.88(7)
C4 C5 C6 126.57(12)
C6 C5 Cr1 128.92(9)
C5 C6 H6A 109.1
C5 C6 H6B 109.1
C5 C6 C7 112.56(13)
H6A C6 H6B 107.8
C7 C6 H6A 109.1
C7 C6 H6B 109.1
C6 C7 H7A 109.5
C6 C7 H7B 109.5
C6 C7 H7C 109.5
H7A C7 H7B 109.5
H7A C7 H7C 109.5
H7B C7 H7C 109.5
C4 C8 H8A 108.8
C4 C8 H8B 108.8
C4 C8 C9 113.68(12)
H8A C8 H8B 107.7
C9 C8 H8A 108.8
C9 C8 H8B 108.8
C8 C9 H9A 109.5
C8 C9 H9B 109.5
C8 C9 H9C 109.5
H9A C9 H9B 109.5
H9A C9 H9C 109.5
H9B C9 H9C 109.5
C3 C10 H10A 108.5
C3 C10 H10B 108.5
C3 C10 C11 115.19(13)
H10A C10 H10B 107.5
C11 C10 H10A 108.5
C11 C10 H10B 108.5
C10 C11 H11A 109.5
C10 C11 H11B 109.5
C10 C11 H11C 109.5
H11A C11 H11B 109.5
H11A C11 H11C 109.5
H11B C11 H11C 109.5
C2 C12 H12A 109.0
C2 C12 H12B 109.0
C2 C12 C13 112.91(12)
H12A C12 H12B 107.8
C13 C12 H12A 109.0
C13 C12 H12B 109.0
C12 C13 H13A 109.5
C12 C13 H13B 109.5
C12 C13 H13C 109.5
H13A C13 H13B 109.5
H13A C13 H13C 109.5
H13B C13 H13C 109.5
C15 C14 C1 121.81(12)
C15 C14 C19 119.27(12)
C19 C14 C1 118.92(11)
C14 C15 H15 119.6
C16 C15 C14 120.72(13)
C16 C15 H15 119.6
C15 C16 H16 119.8
C15 C16 C17 120.32(13)
C17 C16 H16 119.8
C16 C17 H17 120.2
C16 C17 C18 119.58(13)
C18 C17 H17 120.2
C17 C18 H18 119.4
C17 C18 C19 121.19(13)
C19 C18 H18 119.4
C14 C19 P1 114.07(10)
C18 C19 P1 126.97(10)
C18 C19 C14 118.91(12)
P1 C20 H20 108.9
C21 C20 P1 109.69(9)
C21 C20 H20 108.9
C25 C20 P1 109.85(9)
C25 C20 H20 108.9
C25 C20 C21 110.50(12)
C20 C21 H21A 109.1
C20 C21 H21B 109.1
H21A C21 H21B 107.8
C22 C21 C20 112.45(12)
C22 C21 H21A 109.1
C22 C21 H21B 109.1
C21 C22 H22A 109.4
C21 C22 H22B 109.4
H22A C22 H22B 108.0
C23 C22 C21 111.02(13)
C23 C22 H22A 109.4
C23 C22 H22B 109.4
C22 C23 H23A 109.6
C22 C23 H23B 109.6
C22 C23 C24 110.29(16)
H23A C23 H23B 108.1
C24 C23 H23A 109.6
C24 C23 H23B 109.6
C23 C24 H24A 109.4
C23 C24 H24B 109.4
H24A C24 H24B 108.0
C25 C24 C23 111.22(13)
C25 C24 H24A 109.4
C25 C24 H24B 109.4
C20 C25 H25A 109.1
C20 C25 H25B 109.1
C24 C25 C20 112.48(12)
C24 C25 H25A 109.1
C24 C25 H25B 109.1
H25A C25 H25B 107.8
P1 C26 H26 104.9
C27 C26 P1 120.23(10)
C27 C26 H26 104.9
C31 C26 P1 111.30(9)
C31 C26 H26 104.9
C31 C26 C27 109.20(12)
C26 C27 H27A 109.4
C26 C27 H27B 109.4
C26 C27 C28 111.03(13)
H27A C27 H27B 108.0
C28 C27 H27A 109.4
C28 C27 H27B 109.4
C27 C28 H28A 109.2
C27 C28 H28B 109.2
H28A C28 H28B 107.9
C29 C28 C27 112.06(13)
C29 C28 H28A 109.2
C29 C28 H28B 109.2
C28 C29 H29A 109.3
C28 C29 H29B 109.3
C28 C29 C30 111.48(14)
H29A C29 H29B 108.0
C30 C29 H29A 109.3
C30 C29 H29B 109.3
C29 C30 H30A 109.3
C29 C30 H30B 109.3
C29 C30 C31 111.73(15)
H30A C30 H30B 107.9
C31 C30 H30A 109.3
C31 C30 H30B 109.3
C26 C31 C30 111.33(12)
C26 C31 H31A 109.4
C26 C31 H31B 109.4
C30 C31 H31A 109.4
C30 C31 H31B 109.4
H31A C31 H31B 108.0
Rb1 C32 H32A 150.2
Rb1 C32 H32B 100.0
N5 C32 Rb1 50.23(7)
N5 C32 H32A 108.7
N5 C32 H32B 108.7
N5 C32 C33 114.41(12)
H32A C32 H32B 107.6
C33 C32 Rb1 71.58(8)
C33 C32 H32A 108.7
C33 C32 H32B 108.7
O5 C33 C32 110.85(12)
O5 C33 H33A 109.5
O5 C33 H33B 109.5
C32 C33 H33A 109.5
C32 C33 H33B 109.5
H33A C33 H33B 108.1
O5 C34 H34A 109.6
O5 C34 H34B 109.6
O5 C34 C35 110.31(12)
H34A C34 H34B 108.1
C35 C34 H34A 109.6
C35 C34 H34B 109.6
Rb1 C35 H35A 96.0
Rb1 C35 H35B 150.8
O6 C35 Rb1 44.36(7)
O6 C35 C34 108.59(12)
O6 C35 H35A 110.0
O6 C35 H35B 110.0
C34 C35 Rb1 74.98(8)
C34 C35 H35A 110.0
C34 C35 H35B 110.0
H35A C35 H35B 108.4
Rb1 C36 H36A 151.7
Rb1 C36 H36B 91.9
O6 C36 Rb1 42.83(6)
O6 C36 H36A 109.9
O6 C36 H36B 109.9
O6 C36 C37 108.91(12)
H36A C36 H36B 108.3
C37 C36 Rb1 80.00(8)
C37 C36 H36A 109.9
C37 C36 H36B 109.9
N6 C37 C36 113.67(13)
N6 C37 H37A 108.8
N6 C37 H37B 108.8
C36 C37 H37A 108.8
C36 C37 H37B 108.8
H37A C37 H37B 107.7
N5 C38 H38A 108.9
N5 C38 H38B 108.9
N5 C38 C39 113.44(13)
H38A C38 H38B 107.7
C39 C38 H38A 108.9
C39 C38 H38B 108.9
O3 C39 C38 109.50(12)
O3 C39 H39A 109.8
O3 C39 H39B 109.8
C38 C39 H39A 109.8
C38 C39 H39B 109.8
H39A C39 H39B 108.2
O3 C40 H40A 109.8
O3 C40 H40B 109.8
O3 C40 C41 109.51(14)
H40A C40 H40B 108.2
C41 C40 H40A 109.8
C41 C40 H40B 109.8
O4 C41 C40 110.05(14)
O4 C41 H41A 109.7
O4 C41 H41B 109.7
C40 C41 H41A 109.7
C40 C41 H41B 109.7
H41A C41 H41B 108.2
O4 C42 H42A 109.7
O4 C42 H42B 109.7
O4 C42 C43 109.63(13)
H42A C42 H42B 108.2
C43 C42 H42A 109.7
C43 C42 H42B 109.7
N6 C43 C42 113.04(12)
N6 C43 H43A 109.0
N6 C43 H43B 109.0
C42 C43 H43A 109.0
C42 C43 H43B 109.0
H43A C43 H43B 107.8
Rb1 C44 H44A 159.7
Rb1 C44 H44B 85.4
N5 C44 Rb1 51.50(7)
N5 C44 H44A 108.6
N5 C44 H44B 108.6
N5 C44 C45 114.55(12)
H44A C44 H44B 107.6
C45 C44 Rb1 80.64(8)
C45 C44 H44A 108.6
C45 C44 H44B 108.6
O1 C45 C44 108.86(12)
O1 C45 H45A 109.9
O1 C45 H45B 109.9
C44 C45 H45A 109.9
C44 C45 H45B 109.9
H45A C45 H45B 108.3
Rb1 C46 H46A 99.5
Rb1 C46 H46B 147.0
O1 C46 Rb1 41.65(6)
O1 C46 H46A 110.0
O1 C46 H46B 110.0
O1 C46 C47 108.60(11)
H46A C46 H46B 108.3
C47 C46 Rb1 75.32(7)
C47 C46 H46A 110.0
C47 C46 H46B 110.0
O2 C47 C46 110.23(11)
O2 C47 H47A 109.6
O2 C47 H47B 109.6
C46 C47 H47A 109.6
C46 C47 H47B 109.6
H47A C47 H47B 108.1
O2 C48 H48A 109.7
O2 C48 H48B 109.7
O2 C48 C49 109.76(12)
H48A C48 H48B 108.2
C49 C48 H48A 109.7
C49 C48 H48B 109.7
N6 C49 C48 113.89(12)
N6 C49 H49A 108.8
N6 C49 H49B 108.8
C48 C49 H49A 108.8
C48 C49 H49B 108.8
H49A C49 H49B 107.7

loop_
_geom_bond_atom_site_label_1
_geom_bond_atom_site_label_2
_geom_bond_distance
Rb1 O1 2.7853(10)
Rb1 O2 2.9533(10)
Rb1 O3 2.9794(10)
Rb1 O4 3.0076(10)
Rb1 O5 2.8968(10)
Rb1 O6 2.8390(10)
Rb1 N4 3.2230(13)
Rb1 N5 3.0058(12)
Rb1 N6 3.0642(12)
Rb1 C35 3.6739(15)
Rb1 C44 3.6940(15)
Rb1 C46 3.6795(14)
Cr1 P1 2.2642(4)
Cr1 N2 1.8343(12)
Cr1 N3 1.8364(11)
Cr1 C1 2.1571(12)
Cr1 C2 2.1877(12)
Cr1 C3 2.1866(12)
Cr1 C4 2.1895(12)
Cr1 C5 2.1895(12)
P1 C19 1.8479(13)
P1 C20 1.8712(13)
P1 C26 1.8774(14)
O1 C45 1.4152(17)
O1 C46 1.4161(17)
O2 C47 1.4274(17)
O2 C48 1.4270(18)
O3 C39 1.4226(19)
O3 C40 1.4148(18)
O4 C41 1.4241(19)
O4 C42 1.4235(19)
O5 C33 1.4321(18)
O5 C34 1.4225(19)
O6 C35 1.4176(19)
O6 C36 1.4143(19)
N1 N2 1.1418(16)
N3 N4 1.1456(16)
N5 C32 1.481(2)
N5 C38 1.471(2)
N5 C44 1.4770(19)
N6 C37 1.4732(19)
N6 C43 1.4683(19)
N6 C49 1.4769(19)
C1 C2 1.4322(19)
C1 C5 1.4275(18)
C1 C14 1.4891(18)
C2 C3 1.4409(18)
C2 C12 1.4991(19)
C3 C4 1.4174(19)
C3 C10 1.502(2)
C4 C5 1.4339(18)
C4 C8 1.5075(18)
C5 C6 1.4946(19)
C6 H6A 0.9700
C6 H6B 0.9700
C6 C7 1.519(2)
C7 H7A 0.9600
C7 H7B 0.9600
C7 H7C 0.9600
C8 H8A 0.9700
C8 H8B 0.9700
C8 C9 1.527(2)
C9 H9A 0.9600
C9 H9B 0.9600
C9 H9C 0.9600
C10 H10A 0.9700
C10 H10B 0.9700
C10 C11 1.520(2)
C11 H11A 0.9600
C11 H11B 0.9600
C11 H11C 0.9600
C12 H12A 0.9700
C12 H12B 0.9700
C12 C13 1.527(2)
C13 H13A 0.9600
C13 H13B 0.9600
C13 H13C 0.9600
C14 C15 1.3964(19)
C14 C19 1.4089(18)
C15 H15 0.9300
C15 C16 1.384(2)
C16 H16 0.9300
C16 C17 1.385(2)
C17 H17 0.9300
C17 C18 1.385(2)
C18 H18 0.9300
C18 C19 1.3972(19)
C20 H20 0.9800
C20 C21 1.538(2)
C20 C25 1.5343(19)
C21 H21A 0.9700
C21 H21B 0.9700
C21 C22 1.530(2)
C22 H22A 0.9700
C22 H22B 0.9700
C22 C23 1.517(3)
C23 H23A 0.9700
C23 H23B 0.9700
C23 C24 1.529(2)
C24 H24A 0.9700
C24 H24B 0.9700
C24 C25 1.527(2)
C25 H25A 0.9700
C25 H25B 0.9700
C26 H26 0.9800
C26 C27 1.5301(19)
C26 C31 1.528(2)
C27 H27A 0.9700
C27 H27B 0.9700
C27 C28 1.532(2)
C28 H28A 0.9700
C28 H28B 0.9700
C28 C29 1.516(2)
C29 H29A 0.9700
C29 H29B 0.9700
C29 C30 1.524(2)
C30 H30A 0.9700
C30 H30B 0.9700
C30 C31 1.530(2)
C31 H31A 0.9700
C31 H31B 0.9700
C32 H32A 0.9700
C32 H32B 0.9700
C32 C33 1.503(2)
C33 H33A 0.9700
C33 H33B 0.9700
C34 H34A 0.9700
C34 H34B 0.9700
C34 C35 1.498(2)
C35 H35A 0.9700
C35 H35B 0.9700
C36 H36A 0.9700
C36 H36B 0.9700
C36 C37 1.510(2)
C37 H37A 0.9700
C37 H37B 0.9700
C38 H38A 0.9700
C38 H38B 0.9700
C38 C39 1.509(2)
C39 H39A 0.9700
C39 H39B 0.9700
C40 H40A 0.9700
C40 H40B 0.9700
C40 C41 1.492(3)
C41 H41A 0.9700
C41 H41B 0.9700
C42 H42A 0.9700
C42 H42B 0.9700
C42 C43 1.502(2)
C43 H43A 0.9700
C43 H43B 0.9700
C44 H44A 0.9700
C44 H44B 0.9700
C44 C45 1.512(2)
C45 H45A 0.9700
C45 H45B 0.9700
C46 H46A 0.9700
C46 H46B 0.9700
C46 C47 1.503(2)
C47 H47A 0.9700
C47 H47B 0.9700
C48 H48A 0.9700
C48 H48B 0.9700
C48 C49 1.508(2)
C49 H49A 0.9700
C49 H49B 0.9700

loop_
_geom_torsion_atom_site_label_1
_geom_torsion_atom_site_label_2
_geom_torsion_atom_site_label_3
_geom_torsion_atom_site_label_4
_geom_torsion
Rb1 O1 C45 C44 -31.88(15)
Rb1 O1 C46 C47 38.68(14)
Rb1 O2 C47 C46 60.03(11)
Rb1 O2 C48 C49 -69.36(12)
Rb1 O3 C39 C38 -48.66(16)
Rb1 O3 C40 C41 52.38(16)
Rb1 O4 C41 C40 49.17(16)
Rb1 O4 C42 C43 -60.10(13)
Rb1 O5 C33 C32 -64.95(12)
Rb1 O5 C34 C35 58.82(12)
Rb1 O6 C35 C34 42.69(14)
Rb1 O6 C36 C37 -50.25(15)
Rb1 N5 C32 C33 -34.00(14)
Rb1 N5 C38 C39 -44.84(15)
Rb1 N5 C44 C45 -53.71(14)
Rb1 N6 C37 C36 -48.01(14)
Rb1 N6 C43 C42 -37.24(16)
Rb1 N6 C49 C48 -32.34(14)
Rb1 C32 C33 O5 45.69(9)
Rb1 C36 C37 N6 36.77(11)
Rb1 C44 C45 O1 19.66(10)
Rb1 C46 C47 O2 -43.87(9)
Cr1 P1 C19 C14 0.68(11)
Cr1 P1 C19 C18 -176.80(12)
Cr1 P1 C20 C21 51.66(11)
Cr1 P1 C20 C25 -69.99(11)
Cr1 P1 C26 C27 176.64(10)
Cr1 P1 C26 C31 -53.88(11)
Cr1 C1 C2 C3 61.13(8)
Cr1 C1 C2 C12 -124.65(13)
Cr1 C1 C5 C4 -61.30(8)
Cr1 C1 C5 C6 123.95(12)
Cr1 C1 C14 C15 178.90(11)
Cr1 C1 C14 C19 -0.29(17)
Cr1 C2 C3 C4 61.82(8)
Cr1 C2 C3 C10 -117.33(13)
Cr1 C2 C12 C13 -172.48(11)
Cr1 C3 C4 C5 61.11(8)
Cr1 C3 C4 C8 -120.58(13)
Cr1 C3 C10 C11 -165.63(11)
Cr1 C4 C5 C1 60.48(8)
Cr1 C4 C5 C6 -124.81(13)
Cr1 C4 C8 C9 -170.45(11)
Cr1 C5 C6 C7 -172.02(11)
P1 C20 C21 C22 -173.68(11)
P1 C20 C25 C24 173.31(11)
P1 C26 C27 C28 -171.93(11)
P1 C26 C31 C30 167.05(12)
O1 C46 C47 O2 -69.30(15)
O2 C48 C49 N6 74.80(16)
O3 C40 C41 O4 -69.67(19)
O4 C42 C43 N6 67.78(17)
O5 C34 C35 Rb1 -41.78(9)
O5 C34 C35 O6 -71.17(16)
O6 C36 C37 N6 68.82(17)
N5 C32 C33 O5 72.62(16)
N5 C38 C39 O3 63.84(18)
N5 C44 C45 O1 59.40(17)
C1 C2 C3 Cr1 -60.40(8)
C1 C2 C3 C4 1.41(14)
C1 C2 C3 C10 -177.74(12)
C1 C2 C12 C13 -80.37(17)
C1 C5 C6 C7 96.03(16)
C1 C14 C15 C16 -178.13(14)
C1 C14 C19 P1 -0.30(17)
C1 C14 C19 C18 177.40(13)
C2 C1 C5 Cr1 62.90(8)
C2 C1 C5 C4 1.59(13)
C2 C1 C5 C6 -173.16(12)
C2 C1 C14 C15 91.12(17)
C2 C1 C14 C19 -88.08(16)
C2 C3 C4 Cr1 -61.56(8)
C2 C3 C4 C5 -0.44(14)
C2 C3 C4 C8 177.86(12)
C2 C3 C10 C11 -76.27(18)
C3 C2 C12 C13 92.72(17)
C3 C4 C5 Cr1 -61.18(8)
C3 C4 C5 C1 -0.70(13)
C3 C4 C5 C6 174.01(12)
C3 C4 C8 C9 -78.90(18)
C4 C3 C10 C11 104.72(17)
C4 C5 C6 C7 -77.72(18)
C5 C1 C2 Cr1 -62.99(8)
C5 C1 C2 C3 -1.86(14)
C5 C1 C2 C12 172.36(12)
C5 C1 C14 C15 -93.14(17)
C5 C1 C14 C19 87.66(16)
C5 C4 C8 C9 99.14(16)
C8 C4 C5 Cr1 120.49(12)
C8 C4 C5 C1 -179.03(12)
C8 C4 C5 C6 -4.3(2)
C10 C3 C4 Cr1 117.59(13)
C10 C3 C4 C5 178.71(12)
C10 C3 C4 C8 -3.0(2)
C12 C2 C3 Cr1 125.45(13)
C12 C2 C3 C4 -172.73(12)
C12 C2 C3 C10 8.1(2)
C14 C1 C2 Cr1 113.34(12)
C14 C1 C2 C3 174.47(11)
C14 C1 C2 C12 -11.3(2)
C14 C1 C5 Cr1 -113.44(12)
C14 C1 C5 C4 -174.74(11)
C14 C1 C5 C6 10.5(2)
C14 C15 C16 C17 0.0(3)
C15 C14 C19 P1 -179.52(11)
C15 C14 C19 C18 -1.8(2)
C15 C16 C17 C18 -0.2(2)
C16 C17 C18 C19 -0.6(2)
C17 C18 C19 P1 178.95(12)
C17 C18 C19 C14 1.6(2)
C19 P1 C20 C21 -65.46(11)
C19 P1 C20 C25 172.89(10)
C19 P1 C26 C27 -65.25(12)
C19 P1 C26 C31 64.23(11)
C19 C14 C15 C16 1.1(2)
C20 P1 C19 C14 129.30(11)
C20 P1 C19 C18 -48.18(14)
C20 P1 C26 C27 40.38(12)
C20 P1 C26 C31 169.86(10)
C20 C21 C22 C23 55.9(2)
C21 C20 C25 C24 52.15(16)
C21 C22 C23 C24 -57.5(2)
C22 C23 C24 C25 57.3(2)
C23 C24 C25 C20 -55.2(2)
C25 C20 C21 C22 -52.42(16)
C26 P1 C19 C14 -125.50(11)
C26 P1 C19 C18 57.02(14)
C26 P1 C20 C21 -174.47(10)
C26 P1 C20 C25 63.88(11)
C26 C27 C28 C29 -56.07(18)
C27 C26 C31 C30 -57.87(17)
C27 C28 C29 C30 53.0(2)
C28 C29 C30 C31 -52.9(2)
C29 C30 C31 C26 56.0(2)
C31 C26 C27 C28 57.67(16)
C32 N5 C38 C39 75.62(16)
C32 N5 C44 Rb1 -115.42(12)
C32 N5 C44 C45 -169.14(13)
C33 O5 C34 C35 172.82(12)
C34 O5 C33 C32 179.65(12)
C35 O6 C36 Rb1 -138.57(15)
C35 O6 C36 C37 171.18(12)
C36 O6 C35 Rb1 139.50(14)
C36 O6 C35 C34 -177.81(13)
C37 N6 C43 C42 -155.84(13)
C37 N6 C49 C48 83.15(15)
C38 N5 C32 Rb1 -123.56(12)
C38 N5 C32 C33 -157.56(13)
C38 N5 C44 Rb1 122.58(12)
C38 N5 C44 C45 68.87(16)
C39 O3 C40 C41 -173.26(14)
C40 O3 C39 C38 177.99(14)
C41 O4 C42 C43 173.01(13)
C42 O4 C41 C40 174.95(14)
C43 N6 C37 C36 74.48(16)
C43 N6 C49 C48 -155.43(13)
C44 N5 C32 Rb1 114.37(12)
C44 N5 C32 C33 80.37(15)
C44 N5 C38 C39 -163.31(13)
C45 O1 C46 Rb1 161.95(16)
C45 O1 C46 C47 -159.37(12)
C46 O1 C45 C44 167.16(12)
C47 O2 C48 C49 177.89(11)
C48 O2 C47 C46 171.76(11)
C49 N6 C37 C36 -164.47(13)
C49 N6 C43 C42 82.88(16)
